data_1545559
loop_
_publ_author_name
'Golen, James A.'
'Manke, David R.'

_publ_section_title
;
 5,6-Dibromo-1<i>H</i>-indole-2,3-dione
;
_journal_issue 3
_journal_name_full IUCrData
_journal_page_first x170355
_journal_paper_doi 10.1107/S2414314617003558
_journal_volume 2
_journal_year 2017
_chemical_formula_iupac 'C8 H3 Br2 N O2'
_chemical_formula_moiety 'C8 H3 Br2 N O2'
_chemical_formula_sum 'C8 H3 Br2 N O2'
_chemical_formula_weight 304.93
_chemical_name_systematic
;
5,6-Dibromo-1<i>H</i>-indole-2,3-dione
;
_space_group_crystal_system triclinic
_space_group_IT_number 2
_space_group_name_Hall '-P 1'
_space_group_name_H-M_alt 'P -1'
_symmetry_space_group_name_Hall '-P 1'
_symmetry_space_group_name_H-M 'P -1'
_atom_sites_solution_hydrogens mixed
_atom_sites_solution_primary direct
_atom_sites_solution_secondary difmap
_cell_angle_alpha 108.078(4)
_cell_angle_beta 93.481(5)
_cell_angle_gamma 101.484(4)
_cell_formula_units_Z 4
_cell_length_a 7.1044(10)
_cell_length_b 10.5317(15)
_cell_length_c 12.2598(17)
_cell_measurement_reflns_used 9890
_cell_measurement_temperature 200(2)
_cell_measurement_theta_max 25.37
_cell_measurement_theta_min 3.15
_cell_volume 847.1(2)
_computing_cell_refinement
;
SAINT (Bruker, 2014)
;
_computing_data_collection
;
APEX2 (Bruker, 2014)
;
_computing_data_reduction
;
SAINT (Bruker, 2014)
;
_computing_molecular_graphics
;
<i>OLEX2</i> (Dolomanov <i>et al.</i>,  2009)
;
_computing_publication_material
;
publCIF (Westrip, 2010)
;
_computing_structure_refinement
;
SHELXL2014 (Sheldrick, 2015)
;
_computing_structure_solution
;
SHELXS97 (Sheldrick, 2008)
;
_diffrn_ambient_temperature 200.0
_diffrn_measured_fraction_theta_full 0.998
_diffrn_measured_fraction_theta_max 0.996
_diffrn_measurement_device_type 'Bruker D8 Venture CMOS'
_diffrn_measurement_method '\f and \w scans'
_diffrn_radiation_type MoK\a
_diffrn_radiation_wavelength 0.71073
_diffrn_reflns_av_R_equivalents 0.0374
_diffrn_reflns_limit_h_max 8
_diffrn_reflns_limit_h_min -8
_diffrn_reflns_limit_k_max 12
_diffrn_reflns_limit_k_min -12
_diffrn_reflns_limit_l_max 14
_diffrn_reflns_limit_l_min -14
_diffrn_reflns_number 23591
_diffrn_reflns_theta_full 25.250
_diffrn_reflns_theta_max 25.388
_diffrn_reflns_theta_min 2.951
_diffrn_standards_number 0
_exptl_absorpt_coefficient_mu 9.528
_exptl_absorpt_correction_T_max 0.2590
_exptl_absorpt_correction_T_min 0.1468
_exptl_absorpt_correction_type multi-scan
_exptl_absorpt_process_details
;
(SADABS; Bruker, 2014)
;
_exptl_crystal_colour orange
_exptl_crystal_density_diffrn 2.391
_exptl_crystal_description block
_exptl_crystal_F_000 576
_exptl_crystal_size_max 0.18
_exptl_crystal_size_mid 0.07
_exptl_crystal_size_min 0.05
_refine_diff_density_max 0.384
_refine_diff_density_min -0.593
_refine_ls_extinction_method none
_refine_ls_goodness_of_fit_ref 1.043
_refine_ls_hydrogen_treatment mixed
_refine_ls_matrix_type full
_refine_ls_number_parameters 241
_refine_ls_number_reflns 3116
_refine_ls_number_restraints 2
_refine_ls_restrained_S_all 1.043
_refine_ls_R_factor_all 0.0266
_refine_ls_R_factor_gt 0.0197
_refine_ls_shift/su_max 0.001
_refine_ls_shift/su_mean 0.000
_refine_ls_structure_factor_coef Fsqd
_refine_ls_weighting_details 'w=1/[\s^2^(Fo^2^)+(0.0200P)^2^+0.9509P] where P=(Fo^2^+2Fc^2^)/3'
_refine_ls_weighting_scheme calc
_refine_ls_wR_factor_gt 0.0443
_refine_ls_wR_factor_ref 0.0470
_reflns_number_gt 2728
_reflns_number_total 3116
_reflns_threshold_expression 'I > 2\s(I)'
_cod_data_source_file su4137sup1.cif
_cod_data_source_block I
_cod_database_code 1545559
_shelx_space_group_comment
;
The symmetry employed for this shelxl refinement is uniquely defined
by the following loop, which should always be used as a source of
symmetry information in preference to the above space-group names.
They are only intended as comments.
;
_shelx_estimated_absorpt_t_min 0.279
_shelx_estimated_absorpt_t_max 0.647

loop_
_space_group_symop_operation_xyz
'x, y, z'
'-x, -y, -z'

loop_
_atom_site_type_symbol
_atom_site_label
_atom_site_fract_x
_atom_site_fract_y
_atom_site_fract_z
_atom_site_U_iso_or_equiv
_atom_site_adp_type
_atom_site_calc_flag
_atom_site_occupancy
Br Br1A 0.47270(4) -0.30752(3) 0.14714(2) 0.02479(8) Uani d 1
Br Br2A 0.22006(4) -0.12973(3) 0.33501(2) 0.02340(8) Uani d 1
O O1A 1.1378(3) 0.4127(2) 0.42202(19) 0.0299(5) Uani d 1
O O2A 1.1634(3) 0.1601(2) 0.24850(18) 0.0280(5) Uani d 1
N N1A 0.8347(3) 0.2843(2) 0.4282(2) 0.0203(5) Uani d 1
H H1A 0.790(4) 0.344(3) 0.478(2) 0.024 Uiso d 1
C C1A 1.0112(4) 0.3079(3) 0.3919(2) 0.0207(6) Uani d 1
C C2A 1.0237(4) 0.1715(3) 0.2994(2) 0.0191(6) Uani d 1
C C3A 0.8391(4) 0.0758(3) 0.2929(2) 0.0181(6) Uani d 1
C C4A 0.7644(4) -0.0600(3) 0.2257(2) 0.0198(6) Uani d 1
H H4A 0.8380 -0.1092 0.1729 0.024 Uiso calc 1
C C5A 0.5791(4) -0.1220(3) 0.2376(2) 0.0201(6) Uani d 1
C C6A 0.4717(4) -0.0480(3) 0.3155(2) 0.0187(6) Uani d 1
C C7A 0.5464(4) 0.0886(3) 0.3829(2) 0.0196(6) Uani d 1
H H7A 0.4728 0.1384 0.4354 0.023 Uiso calc 1
C C8A 0.7306(4) 0.1485(3) 0.3706(2) 0.0176(6) Uani d 1
Br Br1 -0.16323(4) 0.65214(3) 0.96887(3) 0.03334(9) Uani d 1
Br Br2 0.21559(4) 0.91557(3) 1.01670(3) 0.02740(8) Uani d 1
O O1 0.5314(3) 0.3653(2) 0.55313(19) 0.0328(5) Uani d 1
O O2 0.1546(3) 0.2594(2) 0.61325(18) 0.0280(5) Uani d 1
N N1 0.5037(3) 0.5666(2) 0.6916(2) 0.0225(5) Uani d 1
H H1 0.609(3) 0.621(3) 0.690(3) 0.027 Uiso d 1
C C1 0.4470(4) 0.4324(3) 0.6242(2) 0.0219(6) Uani d 1
C C2 0.2460(4) 0.3766(3) 0.6564(2) 0.0205(6) Uani d 1
C C3 0.2055(4) 0.4942(3) 0.7454(2) 0.0197(6) Uani d 1
C C4 0.0484(4) 0.5079(3) 0.8054(2) 0.0218(6) Uani d 1
H H4 -0.0593 0.4326 0.7917 0.026 Uiso calc 1
C C5 0.0522(4) 0.6344(3) 0.8861(2) 0.0225(6) Uani d 1
C C6 0.2115(4) 0.7443(3) 0.9055(2) 0.0205(6) Uani d 1
C C7 0.3705(4) 0.7315(3) 0.8445(2) 0.0209(6) Uani d 1
H H7 0.4782 0.8066 0.8576 0.025 Uiso calc 1
C C8 0.3639(4) 0.6048(3) 0.7644(2) 0.0184(6) Uani d 1

loop_
_atom_site_aniso_label
_atom_site_aniso_U_11
_atom_site_aniso_U_22
_atom_site_aniso_U_33
_atom_site_aniso_U_12
_atom_site_aniso_U_13
_atom_site_aniso_U_23
Br1A 0.02325(15) 0.01670(14) 0.02779(16) 0.00039(11) 0.00439(11) 0.00042(12)
Br2A 0.01509(14) 0.02296(15) 0.02782(16) -0.00174(11) 0.00595(11) 0.00550(12)
O1A 0.0210(10) 0.0198(11) 0.0399(13) -0.0048(9) 0.0090(9) 0.0023(10)
O2A 0.0210(10) 0.0254(11) 0.0353(12) 0.0038(8) 0.0126(9) 0.0060(9)
N1A 0.0179(11) 0.0143(11) 0.0233(12) 0.0014(9) 0.0079(9) -0.0007(10)
C1A 0.0167(13) 0.0196(14) 0.0247(15) 0.0027(11) 0.0032(11) 0.0065(12)
C2A 0.0164(13) 0.0180(14) 0.0235(14) 0.0041(11) 0.0050(11) 0.0074(12)
C3A 0.0158(13) 0.0171(13) 0.0215(14) 0.0040(10) 0.0048(11) 0.0060(11)
C4A 0.0186(13) 0.0195(14) 0.0203(14) 0.0049(11) 0.0063(11) 0.0041(12)
C5A 0.0214(14) 0.0161(13) 0.0203(14) 0.0021(11) 0.0017(11) 0.0040(11)
C6A 0.0129(13) 0.0216(14) 0.0209(14) 0.0010(10) 0.0027(10) 0.0080(12)
C7A 0.0176(13) 0.0201(14) 0.0199(14) 0.0048(11) 0.0057(11) 0.0042(12)
C8A 0.0165(13) 0.0161(13) 0.0178(13) 0.0010(10) 0.0010(10) 0.0043(11)
Br1 0.02592(16) 0.02957(17) 0.03630(18) 0.00441(12) 0.01712(13) -0.00192(14)
Br2 0.02990(16) 0.01911(15) 0.02697(16) 0.00648(12) 0.00552(12) -0.00201(12)
O1 0.0263(11) 0.0239(11) 0.0409(13) 0.0033(9) 0.0188(10) -0.0007(10)
O2 0.0247(11) 0.0195(11) 0.0319(12) -0.0005(8) 0.0086(9) -0.0001(9)
N1 0.0173(12) 0.0180(12) 0.0272(13) 0.0000(9) 0.0101(10) 0.0015(10)
C1 0.0186(14) 0.0200(14) 0.0249(15) 0.0029(11) 0.0081(12) 0.0042(12)
C2 0.0177(13) 0.0213(15) 0.0212(14) 0.0032(11) 0.0044(11) 0.0055(12)
C3 0.0195(14) 0.0169(14) 0.0210(14) 0.0031(11) 0.0049(11) 0.0041(12)
C4 0.0182(14) 0.0212(14) 0.0235(15) 0.0009(11) 0.0044(11) 0.0059(12)
C5 0.0182(14) 0.0260(15) 0.0226(14) 0.0078(11) 0.0072(11) 0.0046(12)
C6 0.0243(14) 0.0181(13) 0.0173(13) 0.0070(11) 0.0009(11) 0.0024(11)
C7 0.0198(14) 0.0176(14) 0.0233(14) 0.0009(11) 0.0026(11) 0.0061(12)
C8 0.0160(13) 0.0204(14) 0.0185(14) 0.0034(11) 0.0046(11) 0.0061(12)

loop_
_atom_type_symbol
_atom_type_description
_atom_type_scat_dispersion_real
_atom_type_scat_dispersion_imag
_atom_type_scat_source
C C 0.0033 0.0016 'International Tables Vol C Tables 4.2.6.8 and 6.1.1.4'
H H 0.0000 0.0000 'International Tables Vol C Tables 4.2.6.8 and 6.1.1.4'
Br Br -0.2901 2.4595 'International Tables Vol C Tables 4.2.6.8 and 6.1.1.4'
N N 0.0061 0.0033 'International Tables Vol C Tables 4.2.6.8 and 6.1.1.4'
O O 0.0106 0.0060 'International Tables Vol C Tables 4.2.6.8 and 6.1.1.4'

loop_
_geom_angle_atom_site_label_1
_geom_angle_atom_site_label_2
_geom_angle_atom_site_label_3
_geom_angle
C1A N1A H1A 125(2)
C1A N1A C8A 111.0(2)
C8A N1A H1A 124(2)
O1A C1A N1A 129.0(3)
O1A C1A C2A 124.7(2)
N1A C1A C2A 106.3(2)
O2A C2A C1A 122.3(2)
O2A C2A C3A 132.8(3)
C3A C2A C1A 104.9(2)
C4A C3A C2A 132.1(2)
C4A C3A C8A 121.0(2)
C8A C3A C2A 106.9(2)
C3A C4A H4A 120.9
C3A C4A C5A 118.1(2)
C5A C4A H4A 120.9
C4A C5A Br1A 119.2(2)
C4A C5A C6A 120.3(2)
C6A C5A Br1A 120.5(2)
C5A C6A Br2A 121.4(2)
C7A C6A Br2A 116.9(2)
C7A C6A C5A 121.6(2)
C6A C7A H7A 121.3
C8A C7A C6A 117.4(2)
C8A C7A H7A 121.3
C3A C8A N1A 110.9(2)
C7A C8A N1A 127.6(2)
C7A C8A C3A 121.5(2)
C1 N1 H1 125(2)
C1 N1 C8 111.0(2)
C8 N1 H1 124(2)
O1 C1 N1 128.9(3)
O1 C1 C2 124.9(2)
N1 C1 C2 106.2(2)
O2 C2 C1 123.6(2)
O2 C2 C3 131.6(3)
C3 C2 C1 104.8(2)
C4 C3 C2 131.5(3)
C4 C3 C8 121.2(2)
C8 C3 C2 107.3(2)
C3 C4 H4 120.9
C3 C4 C5 118.1(3)
C5 C4 H4 120.9
C4 C5 Br1 117.9(2)
C4 C5 C6 120.4(3)
C6 C5 Br1 121.7(2)
C5 C6 Br2 119.9(2)
C5 C6 C7 121.8(2)
C7 C6 Br2 118.3(2)
C6 C7 H7 121.5
C8 C7 C6 117.0(2)
C8 C7 H7 121.5
C3 C8 N1 110.7(2)
C7 C8 N1 127.8(2)
C7 C8 C3 121.5(2)

loop_
_geom_bond_atom_site_label_1
_geom_bond_atom_site_label_2
_geom_bond_distance
Br1A C5A 1.893(3)
Br2A C6A 1.887(3)
O1A C1A 1.214(3)
O2A C2A 1.210(3)
N1A H1A 0.855(17)
N1A C1A 1.358(3)
N1A C8A 1.407(3)
C1A C2A 1.553(4)
C2A C3A 1.467(4)
C3A C4A 1.385(4)
C3A C8A 1.400(4)
C4A H4A 0.9500
C4A C5A 1.386(4)
C5A C6A 1.402(4)
C6A C7A 1.392(4)
C7A H7A 0.9500
C7A C8A 1.374(4)
Br1 C5 1.895(3)
Br2 C6 1.887(3)
O1 C1 1.212(3)
O2 C2 1.208(3)
N1 H1 0.858(18)
N1 C1 1.360(4)
N1 C8 1.411(3)
C1 C2 1.555(4)
C2 C3 1.465(4)
C3 C4 1.380(4)
C3 C8 1.398(4)
C4 H4 0.9500
C4 C5 1.386(4)
C5 C6 1.397(4)
C6 C7 1.398(4)
C7 H7 0.9500
C7 C8 1.379(4)

loop_
_geom_hbond_atom_site_label_D
_geom_hbond_atom_site_label_H
_geom_hbond_atom_site_label_A
_geom_hbond_site_symmetry_A
_geom_hbond_distance_DH
_geom_hbond_distance_HA
_geom_hbond_distance_DA
_geom_hbond_angle_DHA
N1 H1 O1A 2_766 0.86(2) 2.34(3) 2.979(3) 132(3)
N1 H1 O2A 2_766 0.86(2) 2.40(2) 3.191(3) 153(3)
N1A H1A O1A 2_766 0.86(2) 2.40(2) 3.109(3) 140(3)
N1A H1A O1 . 0.86(2) 2.13(2) 2.835(3) 140(3)
C7A H7A O1 . 0.95 2.31 3.039(3) 133
C4 H4 Br2A 2_556 0.95 3.03 3.845(3) 145
C4A H4A Br1 1_644 0.95 2.94 3.777(3) 147

loop_
_geom_torsion_atom_site_label_1
_geom_torsion_atom_site_label_2
_geom_torsion_atom_site_label_3
_geom_torsion_atom_site_label_4
_geom_torsion
Br1A C5A C6A Br2A 0.9(3)
Br1A C5A C6A C7A -179.9(2)
Br2A C6A C7A C8A 179.1(2)
O1A C1A C2A O2A -0.8(5)
O1A C1A C2A C3A 179.9(3)
O2A C2A C3A C4A 0.0(6)
O2A C2A C3A C8A -178.1(3)
N1A C1A C2A O2A 178.5(3)
N1A C1A C2A C3A -0.8(3)
C1A N1A C8A C3A 0.5(3)
C1A N1A C8A C7A -178.6(3)
C1A C2A C3A C4A 179.2(3)
C1A C2A C3A C8A 1.0(3)
C2A C3A C4A C5A -178.0(3)
C2A C3A C8A N1A -1.0(3)
C2A C3A C8A C7A 178.1(3)
C3A C4A C5A Br1A -180.0(2)
C3A C4A C5A C6A 0.3(4)
C4A C3A C8A N1A -179.4(3)
C4A C3A C8A C7A -0.3(4)
C4A C5A C6A Br2A -179.4(2)
C4A C5A C6A C7A -0.2(4)
C5A C6A C7A C8A -0.2(4)
C6A C7A C8A N1A 179.3(3)
C6A C7A C8A C3A 0.4(4)
C8A N1A C1A O1A 179.5(3)
C8A N1A C1A C2A 0.2(3)
C8A C3A C4A C5A -0.1(4)
Br1 C5 C6 Br2 0.1(4)
Br1 C5 C6 C7 -180.0(2)
Br2 C6 C7 C8 179.6(2)
O1 C1 C2 O2 0.3(5)
O1 C1 C2 C3 179.8(3)
O2 C2 C3 C4 -1.7(6)
O2 C2 C3 C8 178.7(3)
N1 C1 C2 O2 -179.1(3)
N1 C1 C2 C3 0.3(3)
C1 N1 C8 C3 -0.7(3)
C1 N1 C8 C7 179.8(3)
C1 C2 C3 C4 179.0(3)
C1 C2 C3 C8 -0.7(3)
C2 C3 C4 C5 179.8(3)
C2 C3 C8 N1 0.9(3)
C2 C3 C8 C7 -179.6(3)
C3 C4 C5 Br1 -179.6(2)
C3 C4 C5 C6 0.0(4)
C4 C3 C8 N1 -178.8(3)
C4 C3 C8 C7 0.7(4)
C4 C5 C6 Br2 -179.4(2)
C4 C5 C6 C7 0.5(5)
C5 C6 C7 C8 -0.4(4)
C6 C7 C8 N1 179.2(3)
C6 C7 C8 C3 -0.2(4)
C8 N1 C1 O1 -179.2(3)
C8 N1 C1 C2 0.2(3)
C8 C3 C4 C5 -0.6(4)

_cod_database_fobs_code 1545559
